data_7120295
loop_
_publ_author_name
'Rachiero, Giovanni P.'
'Titi, Hatem M.'
'Rogers, Robin D.'

_publ_section_title
;
 Versatility and Remarkable Hypergolicity of Exo-6, Exo-9
 Imidazole-Substituted Nido-Decaborane
;
_journal_name_full 'Chem. Commun.'
_journal_paper_doi 10.1039/C7CC03322B
_journal_year 2017
_chemical_formula_sum 'C8 H24 B10 N4'
_chemical_formula_weight 284.41
_chemical_name_systematic 'exo-6,exo-9 bis(1-methylimidazole) nido-decaborane'
_space_group_crystal_system monoclinic
_space_group_IT_number 14
_space_group_name_Hall '-P 2yn'
_space_group_name_H-M_alt 'P 1 21/n 1'
_symmetry_space_group_name_Hall '-P 2yn'
_symmetry_space_group_name_H-M 'P 1 21/n 1'
_atom_sites_solution_hydrogens mixed
_atom_sites_solution_primary interative
_atom_sites_solution_secondary difmap
_audit_creation_method SHELXL-2014/7
_audit_update_record
;
2017-04-25 deposited with the CCDC.
2017-06-19 downloaded from the CCDC.
;
_cell_angle_alpha 90
_cell_angle_beta 100.902(3)
_cell_angle_gamma 90
_cell_formula_units_Z 4
_cell_length_a 7.4298(6)
_cell_length_b 13.7626(14)
_cell_length_c 16.0828(17)
_cell_measurement_reflns_used 4262
_cell_measurement_temperature 100(2)
_cell_measurement_theta_max 27.53
_cell_measurement_theta_min 2.96
_cell_volume 1614.8(3)
_computing_cell_refinement 'Bruker SAINT'
_computing_data_collection 'Bruker APEX2'
_computing_data_reduction 'Bruker SAINT'
_computing_molecular_graphics 'Bruker SHELXTL'
_computing_publication_material 'Bruker SHELXTL'
_computing_structure_refinement 'SHELXL-2014/7 (Sheldrick, 2014)'
_computing_structure_solution 'SHELXS-97 (Sheldrick 2008)'
_diffrn_ambient_temperature 100(2)
_diffrn_measured_fraction_theta_full 0.993
_diffrn_measured_fraction_theta_max 0.991
_diffrn_measurement_device_type 'Bruker APEX-II CCD'
_diffrn_measurement_method '\f and \w scans'
_diffrn_radiation_type MoK\a
_diffrn_radiation_wavelength 0.71073
_diffrn_reflns_av_R_equivalents 0.0797
_diffrn_reflns_av_unetI/netI 0.0451
_diffrn_reflns_Laue_measured_fraction_full 0.993
_diffrn_reflns_Laue_measured_fraction_max 0.991
_diffrn_reflns_limit_h_max 8
_diffrn_reflns_limit_h_min -9
_diffrn_reflns_limit_k_max 17
_diffrn_reflns_limit_k_min -17
_diffrn_reflns_limit_l_max 20
_diffrn_reflns_limit_l_min -20
_diffrn_reflns_number 31581
_diffrn_reflns_point_group_measured_fraction_full 0.993
_diffrn_reflns_point_group_measured_fraction_max 0.991
_diffrn_reflns_theta_full 25.242
_diffrn_reflns_theta_max 27.549
_diffrn_reflns_theta_min 2.960
_exptl_absorpt_coefficient_mu 0.062
_exptl_absorpt_correction_type multi-scan
_exptl_absorpt_process_details 'Bruker AXScale'
_exptl_crystal_colour colourless
_exptl_crystal_density_diffrn 1.170
_exptl_crystal_density_method 'not measured'
_exptl_crystal_description block
_exptl_crystal_F_000 600
_exptl_crystal_size_max 0.500
_exptl_crystal_size_mid 0.250
_exptl_crystal_size_min 0.150
_exptl_transmission_factor_max 0.7456
_exptl_transmission_factor_min 0.6643
_refine_diff_density_max 0.491
_refine_diff_density_min -0.351
_refine_diff_density_rms 0.085
_refine_ls_extinction_method none
_refine_ls_goodness_of_fit_ref 1.167
_refine_ls_hydrogen_treatment constr
_refine_ls_matrix_type full
_refine_ls_number_parameters 201
_refine_ls_number_reflns 3704
_refine_ls_number_restraints 0
_refine_ls_restrained_S_all 1.167
_refine_ls_R_factor_all 0.0979
_refine_ls_R_factor_gt 0.0861
_refine_ls_shift/su_max 0.000
_refine_ls_shift/su_mean 0.000
_refine_ls_structure_factor_coef Fsqd
_refine_ls_weighting_details 'w=1/[\s^2^(Fo^2^)+(0.0432P)^2^+5.9638P] where P=(Fo^2^+2Fc^2^)/3'
_refine_ls_weighting_scheme calc
_refine_ls_wR_factor_gt 0.2172
_refine_ls_wR_factor_ref 0.2226
_reflns_Friedel_coverage 0.000
_reflns_number_gt 3110
_reflns_number_total 3704
_reflns_threshold_expression 'I > 2\s(I)'
_cod_data_source_file c7cc03322b2.cif
_cod_data_source_block ti20
_cod_database_code 7120295
_shelx_shelxl_version_number 2014/7
_shelx_space_group_comment
;
The symmetry employed for this shelxl refinement is uniquely defined
by the following loop, which should always be used as a source of
symmetry information in preference to the above space-group names.
They are only intended as comments.
;
_shelx_estimated_absorpt_t_min 0.970
_shelx_estimated_absorpt_t_max 0.991

loop_
_space_group_symop_operation_xyz
'x, y, z'
'-x+1/2, y+1/2, -z+1/2'
'-x, -y, -z'
'x-1/2, -y-1/2, z-1/2'

loop_
_atom_site_label
_atom_site_type_symbol
_atom_site_fract_x
_atom_site_fract_y
_atom_site_fract_z
_atom_site_U_iso_or_equiv
_atom_site_adp_type
_atom_site_occupancy
_atom_site_site_symmetry_order
_atom_site_calc_flag
_atom_site_refinement_flags_posn
_atom_site_refinement_flags_adp
B1 B 0.0163(4) 0.6958(3) 0.6892(2) 0.0145(7) Uani 1 1 d . .
H1 H -0.1314 0.7180 0.6748 0.017 Uiso 1 1 d R U
B2 B 0.1336(4) 0.6999(2) 0.7950(2) 0.0122(6) Uani 1 1 d . .
H2 H 0.0630 0.7208 0.8470 0.015 Uiso 1 1 d R U
B3 B 0.1924(4) 0.7869(2) 0.7246(2) 0.0134(6) Uani 1 1 d . .
H3 H 0.1577 0.8680 0.7290 0.016 Uiso 1 1 d R U
B4 B 0.1857(4) 0.7221(2) 0.6290(2) 0.0133(6) Uani 1 1 d . .
H4 H 0.1507 0.7576 0.5721 0.016 Uiso 1 1 d R U
B5 B 0.0802(5) 0.5874(2) 0.7475(2) 0.0144(6) Uani 1 1 d . .
H5A H 0.1858 0.5428 0.7016 0.017 Uiso 1 1 d R U
H5B H -0.0259 0.5457 0.7603 0.017 Uiso 1 1 d R U
B6 B 0.2953(5) 0.6091(2) 0.8271(2) 0.0137(6) Uani 1 1 d . .
H6 H 0.3851 0.5631 0.7982 0.016 Uiso 1 1 d R U
B7 B 0.3648(4) 0.7344(2) 0.8043(2) 0.0136(6) Uani 1 1 d . .
H7A H 0.4774 0.7023 0.7600 0.016 Uiso 1 1 d R U
H7B H 0.4383 0.7830 0.8567 0.016 Uiso 1 1 d R U
B8 B 0.3980(5) 0.7505(2) 0.6916(2) 0.0136(6) Uani 1 1 d . .
H8 H 0.4799 0.8076 0.6741 0.016 Uiso 1 1 d R U
B9 B 0.3548(4) 0.6350(2) 0.6289(2) 0.0133(6) Uani 1 1 d . .
H9 H 0.4207 0.5809 0.6646 0.016 Uiso 1 1 d R U
B10 B 0.1134(5) 0.6017(2) 0.6359(2) 0.0151(7) Uani 1 1 d . .
H10 H 0.0278 0.5625 0.5851 0.018 Uiso 1 1 d R U
N11 N 0.2877(3) 0.57738(18) 0.91962(16) 0.0142(5) Uani 1 1 d . .
C12 C 0.2546(4) 0.4867(2) 0.94130(19) 0.0152(6) Uani 1 1 d . .
H12 H 0.2398 0.4327 0.9038 0.018 Uiso 1 1 calc R U
N13 N 0.2453(4) 0.48263(19) 1.02324(16) 0.0164(5) Uani 1 1 d . .
C14 C 0.2766(4) 0.5747(2) 1.0563(2) 0.0202(7) Uani 1 1 d . .
H14 H 0.2803 0.5936 1.1134 0.024 Uiso 1 1 calc R U
C15 C 0.3012(4) 0.6335(2) 0.99136(19) 0.0184(6) Uani 1 1 d . .
H15 H 0.3237 0.7015 0.9949 0.022 Uiso 1 1 calc R U
C16 C 0.2092(5) 0.3954(2) 1.0695(2) 0.0217(7) Uani 1 1 d . .
H16A H 0.1471 0.3469 1.0294 0.033 Uiso 1 1 calc R U
H16B H 0.1308 0.4122 1.1100 0.033 Uiso 1 1 calc R U
H16C H 0.3253 0.3687 1.0999 0.033 Uiso 1 1 calc R U
N17 N 0.4094(3) 0.62826(17) 0.54064(15) 0.0122(5) Uani 1 1 d . .
C18 C 0.2949(4) 0.6234(2) 0.46618(18) 0.0136(6) Uani 1 1 d . .
H18 H 0.1651 0.6277 0.4582 0.016 Uiso 1 1 calc R U
N19 N 0.3904(3) 0.61155(18) 0.40488(16) 0.0140(5) Uani 1 1 d . .
C20 C 0.5744(4) 0.6085(2) 0.43997(19) 0.0145(6) Uani 1 1 d . .
H20 H 0.6733 0.6005 0.4108 0.017 Uiso 1 1 calc R U
C21 C 0.5856(4) 0.6192(2) 0.52545(19) 0.0139(6) Uani 1 1 d . .
H21 H 0.6951 0.6203 0.5669 0.017 Uiso 1 1 calc R U
C22 C 0.3105(4) 0.6033(2) 0.31439(18) 0.0173(6) Uani 1 1 d . .
H22A H 0.1765 0.6018 0.3070 0.026 Uiso 1 1 calc R U
H22B H 0.3536 0.5433 0.2918 0.026 Uiso 1 1 calc R U
H22C H 0.3479 0.6592 0.2840 0.026 Uiso 1 1 calc R U

loop_
_atom_site_aniso_label
_atom_site_aniso_U_11
_atom_site_aniso_U_22
_atom_site_aniso_U_33
_atom_site_aniso_U_23
_atom_site_aniso_U_13
_atom_site_aniso_U_12
B1 0.0119(15) 0.0184(16) 0.0125(15) -0.0015(12) 0.0009(12) 0.0012(12)
B2 0.0113(14) 0.0131(14) 0.0120(15) -0.0014(12) 0.0015(11) 0.0007(12)
B3 0.0133(15) 0.0143(15) 0.0123(15) 0.0006(12) 0.0018(12) -0.0012(12)
B4 0.0126(15) 0.0150(15) 0.0120(14) -0.0007(12) 0.0016(12) 0.0001(12)
B5 0.0148(15) 0.0149(15) 0.0139(15) -0.0027(12) 0.0033(12) -0.0040(12)
B6 0.0155(15) 0.0118(15) 0.0139(15) -0.0003(12) 0.0031(12) -0.0006(12)
B7 0.0130(15) 0.0156(15) 0.0122(15) 0.0000(12) 0.0024(12) -0.0013(12)
B8 0.0128(15) 0.0148(15) 0.0126(15) 0.0010(12) 0.0011(12) -0.0019(12)
B9 0.0129(15) 0.0139(15) 0.0124(15) -0.0015(12) 0.0008(12) 0.0019(12)
B10 0.0141(15) 0.0167(16) 0.0141(15) -0.0030(13) 0.0015(12) 0.0003(12)
N11 0.0137(12) 0.0151(12) 0.0136(12) -0.0003(10) 0.0022(9) 0.0016(9)
C12 0.0172(14) 0.0131(14) 0.0156(14) 0.0009(11) 0.0038(11) 0.0014(11)
N13 0.0160(13) 0.0170(13) 0.0163(13) 0.0036(10) 0.0035(10) 0.0022(10)
C14 0.0230(16) 0.0226(16) 0.0142(14) -0.0021(12) 0.0019(12) 0.0007(13)
C15 0.0219(16) 0.0160(14) 0.0166(15) -0.0019(12) 0.0015(12) 0.0000(12)
C16 0.0245(17) 0.0225(16) 0.0196(16) 0.0095(13) 0.0077(13) 0.0010(13)
N17 0.0123(12) 0.0111(11) 0.0132(12) -0.0004(9) 0.0020(9) 0.0006(9)
C18 0.0129(13) 0.0142(14) 0.0130(13) 0.0001(11) 0.0007(11) 0.0017(11)
N19 0.0139(12) 0.0130(12) 0.0144(12) -0.0011(9) 0.0010(10) -0.0016(9)
C20 0.0114(13) 0.0129(13) 0.0193(15) 0.0009(11) 0.0035(11) -0.0007(11)
C21 0.0116(13) 0.0123(13) 0.0173(14) 0.0011(11) 0.0012(11) 0.0001(11)
C22 0.0179(15) 0.0219(15) 0.0112(13) -0.0023(11) 0.0009(11) -0.0025(12)

loop_
_atom_type_symbol
_atom_type_description
_atom_type_scat_dispersion_real
_atom_type_scat_dispersion_imag
_atom_type_scat_source
C C 0.0033 0.0016 'International Tables Vol C Tables 4.2.6.8 and 6.1.1.4'
H H 0.0000 0.0000 'International Tables Vol C Tables 4.2.6.8 and 6.1.1.4'
B B 0.0013 0.0007 'International Tables Vol C Tables 4.2.6.8 and 6.1.1.4'
N N 0.0061 0.0033 'International Tables Vol C Tables 4.2.6.8 and 6.1.1.4'

loop_
_geom_angle_atom_site_label_1
_geom_angle_atom_site_label_2
_geom_angle_atom_site_label_3
_geom_angle
B2 B1 B4 104.5(2)
B2 B1 B5 58.88(18)
B4 B1 B5 108.3(2)
B2 B1 B10 108.5(2)
B4 B1 B10 59.27(19)
B5 B1 B10 63.30(19)
B2 B1 B3 58.76(18)
B4 B1 B3 59.07(18)
B5 B1 B3 107.9(2)
B10 B1 B3 108.5(2)
B2 B1 H1 118.5
B4 B1 H1 127.2
B5 B1 H1 119.3
B10 B1 H1 124.7
B3 B1 H1 119.7
B5 B2 B6 65.09(19)
B5 B2 B3 112.7(2)
B6 B2 B3 115.9(2)
B5 B2 B1 61.07(19)
B6 B2 B1 116.8(2)
B3 B2 B1 62.39(19)
B5 B2 B7 114.5(2)
B6 B2 B7 63.98(19)
B3 B2 B7 60.93(19)
B1 B2 B7 112.8(2)
B5 B2 H2 117.6
B6 B2 H2 111.2
B3 B2 H2 121.4
B1 B2 H2 121.4
B7 B2 H2 117.4
B2 B3 B4 104.3(2)
B2 B3 B8 109.4(2)
B4 B3 B8 58.99(18)
B2 B3 B7 59.59(18)
B4 B3 B7 108.6(2)
B8 B3 B7 63.95(19)
B2 B3 B1 58.85(18)
B4 B3 B1 58.80(18)
B8 B3 B1 108.6(2)
B7 B3 B1 108.8(2)
B2 B3 H3 122.3
B4 B3 H3 124.9
B8 B3 H3 120.4
B7 B3 H3 119.1
B1 B3 H3 122.0
B9 B4 B8 65.16(19)
B9 B4 B10 65.0(2)
B8 B4 B10 115.4(2)
B9 B4 B1 116.8(2)
B8 B4 B1 112.9(2)
B10 B4 B1 60.79(19)
B9 B4 B3 116.5(2)
B8 B4 B3 60.84(19)
B10 B4 B3 112.3(2)
B1 B4 B3 62.14(19)
B9 B4 H4 112.9
B8 B4 H4 117.1
B10 B4 H4 118.6
B1 B4 H4 120.0
B3 B4 H4 119.7
B2 B5 B1 60.05(19)
B2 B5 B10 105.5(2)
B1 B5 B10 58.36(18)
B2 B5 B6 57.52(18)
B1 B5 B6 109.5(2)
B10 B5 B6 112.9(2)
B2 B5 H5A 123.2
B1 B5 H5A 102.9
B10 B5 H5A 46.7
B6 B5 H5A 86.3
B2 B5 H5B 121.9
B1 B5 H5B 115.9
B10 B5 H5B 119.9
B6 B5 H5B 122.7
H5A B5 H5B 114.3
N11 B6 B2 109.6(2)
N11 B6 B7 120.6(2)
B2 B6 B7 58.51(18)
N11 B6 B5 115.3(2)
B2 B6 B5 57.39(18)
B7 B6 B5 104.3(2)
N11 B6 H6 112.3
B2 B6 H6 137.5
B7 B6 H6 104.0
B5 B6 H6 97.4
B2 B7 B3 59.48(18)
B2 B7 B6 57.52(18)
B3 B7 B6 109.2(2)
B2 B7 B8 104.6(2)
B3 B7 B8 57.92(18)
B6 B7 B8 112.9(2)
B2 B7 H7A 126.2
B3 B7 H7A 101.3
B6 B7 H7A 91.4
B8 B7 H7A 44.4
B2 B7 H7B 123.2
B3 B7 H7B 118.4
B6 B7 H7B 121.0
B8 B7 H7B 120.9
H7A B7 H7B 110.2
B4 B8 B3 60.17(18)
B4 B8 B9 57.14(18)
B3 B8 B9 109.2(2)
B4 B8 B7 105.0(2)
B3 B8 B7 58.13(18)
B9 B8 B7 112.1(2)
B4 B8 H7A 125.4
B3 B8 H7A 99.6
B9 B8 H7A 91.5
B7 B8 H7A 42.5
B4 B8 H8 120.8
B3 B8 H8 115.9
B9 B8 H8 122.1
B7 B8 H8 121.7
H7A B8 H8 113.7
N17 B9 B4 110.9(2)
N17 B9 B10 117.3(2)
B4 B9 B10 57.87(18)
N17 B9 B8 119.7(2)
B4 B9 B8 57.70(18)
B10 B9 B8 104.1(2)
N17 B9 H9 107.1
B4 B9 H9 141.4
B10 B9 H9 98.7
B8 B9 H9 107.7
B4 B10 B1 59.94(19)
B4 B10 B5 105.0(2)
B1 B10 B5 58.34(18)
B4 B10 B9 57.10(18)
B1 B10 B9 109.3(2)
B5 B10 B9 112.7(2)
B4 B10 H5A 122.2
B1 B10 H5A 101.4
B5 B10 H5A 45.2
B9 B10 H5A 87.2
B4 B10 H10 124.6
B1 B10 H10 119.6
B5 B10 H10 120.6
B9 B10 H10 120.6
H5A B10 H10 112.3
C12 N11 C15 107.1(3)
C12 N11 B6 123.6(2)
C15 N11 B6 129.2(3)
N11 C12 N13 110.1(3)
N11 C12 H12 124.9
N13 C12 H12 124.9
C12 N13 C14 107.8(3)
C12 N13 C16 125.8(3)
C14 N13 C16 126.4(3)
C15 C14 N13 106.8(3)
C15 C14 H14 126.6
N13 C14 H14 126.6
C14 C15 N11 108.1(3)
C14 C15 H15 126.0
N11 C15 H15 126.0
N13 C16 H16A 109.5
N13 C16 H16B 109.5
H16A C16 H16B 109.5
N13 C16 H16C 109.5
H16A C16 H16C 109.5
H16B C16 H16C 109.5
C18 N17 C21 107.6(2)
C18 N17 B9 126.3(2)
C21 N17 B9 126.0(2)
N19 C18 N17 109.4(3)
N19 C18 H18 125.3
N17 C18 H18 125.3
C18 N19 C20 109.1(2)
C18 N19 C22 124.9(3)
C20 N19 C22 126.0(3)
C21 C20 N19 106.0(3)
C21 C20 H20 127.0
N19 C20 H20 127.0
C20 C21 N17 107.9(3)
C20 C21 H21 126.1
N17 C21 H21 126.1
N19 C22 H22A 109.5
N19 C22 H22B 109.5
H22A C22 H22B 109.5
N19 C22 H22C 109.5
H22A C22 H22C 109.5
H22B C22 H22C 109.5

loop_
_geom_bond_atom_site_label_1
_geom_bond_atom_site_label_2
_geom_bond_distance
B1 B2 1.761(5)
B1 B4 1.764(5)
B1 B5 1.779(5)
B1 B10 1.779(5)
B1 B3 1.823(5)
B1 H1 1.1201
B2 B5 1.740(5)
B2 B6 1.742(5)
B2 B3 1.759(5)
B2 B7 1.761(5)
B2 H2 1.1060
B3 B4 1.769(5)
B3 B8 1.781(5)
B3 B7 1.785(5)
B3 H3 1.1511
B4 B9 1.737(5)
B4 B8 1.748(5)
B4 B10 1.752(5)
B4 H4 1.0264
B5 B10 1.867(5)
B5 B6 1.873(5)
B5 H5A 1.3245
B5 H5B 1.0272
B6 N11 1.563(4)
B6 B7 1.856(5)
B6 H6 1.0859
B7 B8 1.888(5)
B7 H7A 1.2767
B7 H7B 1.1316
B8 B9 1.876(5)
B8 H7A 1.3233
B8 H8 1.0637
B9 N17 1.551(4)
B9 B10 1.875(5)
B9 H9 1.0096
B10 H5A 1.3596
B10 H10 1.0795
N11 C12 1.332(4)
N11 C15 1.377(4)
C12 N13 1.334(4)
C12 H12 0.9500
N13 C14 1.377(4)
N13 C16 1.463(4)
C14 C15 1.360(4)
C14 H14 0.9500
C15 H15 0.9500
C16 H16A 0.9800
C16 H16B 0.9800
C16 H16C 0.9800
N17 C18 1.333(4)
N17 C21 1.382(4)
C18 N19 1.329(4)
C18 H18 0.9500
N19 C20 1.377(4)
N19 C22 1.469(4)
C20 C21 1.369(4)
C20 H20 0.9500
C21 H21 0.9500
C22 H22A 0.9800
C22 H22B 0.9800
C22 H22C 0.9800
